data_7211870
loop_
_publ_author_name
'Wang, Zhuo'
'Xing, Yong-Heng'
'Wang, Chun-Guang'
'Sun, Li-Xian'
'Zhang, Jian'
'Ge, Mao-Fa'
'Niu, Shu-Yun'

_publ_section_title
;
 Synthesis, structure and luminescent properties of coordination polymers
 with 1,2-benzenedicarboxylic acid and a series of flexible dicarboxylate
 ligands
;
_journal_issue 3
_journal_name_full CrystEngComm
_journal_page_first 762
_journal_paper_doi 10.1039/b916127a
_journal_volume 12
_journal_year 2010
_chemical_formula_sum 'C9 H9 O8.5 Sm'
_chemical_formula_weight 403.52
_chemical_name_systematic
;
?
;
_space_group_IT_number 15
_symmetry_cell_setting monoclinic
_symmetry_space_group_name_Hall '-C 2yc'
_symmetry_space_group_name_H-M 'C 1 2/c 1'
_atom_sites_solution_hydrogens geom
_atom_sites_solution_primary direct
_atom_sites_solution_secondary difmap
_audit_creation_method SHELXL-97
_cell_angle_alpha 90.00
_cell_angle_beta 110.995(2)
_cell_angle_gamma 90.00
_cell_formula_units_Z 8
_cell_length_a 19.694(3)
_cell_length_b 6.0192(9)
_cell_length_c 20.467(3)
_cell_measurement_reflns_used 6670
_cell_measurement_temperature 293(2)
_cell_measurement_theta_max 29.02
_cell_measurement_theta_min 2.13
_cell_volume 2265.1(6)
_computing_cell_refinement 'Bruker SMART'
_computing_data_collection 'Bruker SMART'
_computing_data_reduction 'Bruker SAINT'
_computing_molecular_graphics 'Bruker SHELXTL'
_computing_publication_material 'Bruker SHELXTL'
_computing_structure_refinement 'SHELXL-97 (Sheldrick, 1997)'
_computing_structure_solution 'SHELXS-97 (Sheldrick, 1990)'
_diffrn_ambient_temperature 293(2)
_diffrn_measured_fraction_theta_full 0.998
_diffrn_measured_fraction_theta_max 0.998
_diffrn_measurement_device_type 'Bruker SMART APEX'
_diffrn_measurement_method 'phi and omega scans'
_diffrn_radiation_monochromator graphite
_diffrn_radiation_source 'fine-focus sealed tube'
_diffrn_radiation_type MoK\a
_diffrn_radiation_wavelength 0.71073
_diffrn_reflns_av_R_equivalents 0.0228
_diffrn_reflns_av_sigmaI/netI 0.0266
_diffrn_reflns_limit_h_max 23
_diffrn_reflns_limit_h_min -23
_diffrn_reflns_limit_k_max 7
_diffrn_reflns_limit_k_min -6
_diffrn_reflns_limit_l_max 24
_diffrn_reflns_limit_l_min -21
_diffrn_reflns_number 5301
_diffrn_reflns_theta_full 25.00
_diffrn_reflns_theta_max 25.00
_diffrn_reflns_theta_min 2.13
_diffrn_standards_decay_% 0
_diffrn_standards_interval_count 0
_diffrn_standards_interval_time 0
_diffrn_standards_number 0
_exptl_absorpt_coefficient_mu 5.222
_exptl_absorpt_correction_T_max 0.7178
_exptl_absorpt_correction_T_min 0.5924
_exptl_absorpt_correction_type multi-scan
_exptl_absorpt_process_details 'SADABS (Sheldrick, 1996)'
_exptl_crystal_colour colorless
_exptl_crystal_density_diffrn 2.367
_exptl_crystal_density_method 'not measured'
_exptl_crystal_description block
_exptl_crystal_F_000 1544
_exptl_crystal_size_max 0.11
_exptl_crystal_size_mid 0.10
_exptl_crystal_size_min 0.07
_refine_diff_density_max 0.564
_refine_diff_density_min -0.720
_refine_diff_density_rms 0.098
_refine_ls_extinction_method none
_refine_ls_goodness_of_fit_ref 1.056
_refine_ls_hydrogen_treatment constr
_refine_ls_matrix_type full
_refine_ls_number_parameters 153
_refine_ls_number_reflns 1988
_refine_ls_number_restraints 0
_refine_ls_restrained_S_all 1.056
_refine_ls_R_factor_all 0.0207
_refine_ls_R_factor_gt 0.0185
_refine_ls_shift/su_max 0.002
_refine_ls_shift/su_mean 0.000
_refine_ls_structure_factor_coef Fsqd
_refine_ls_weighting_details 'calc w=1/[\s^2^(Fo^2^)+(0.0233P)^2^+0.7747P] where P=(Fo^2^+2Fc^2^)/3'
_refine_ls_weighting_scheme calc
_refine_ls_wR_factor_gt 0.0442
_refine_ls_wR_factor_ref 0.0452
_reflns_number_gt 1827
_reflns_number_total 1988
_reflns_threshold_expression >2sigma(I)
_cod_data_source_file b916127a.txt
_cod_data_source_block 1
_cod_depositor_comments
;
The following automatic conversions were performed:

'_symmetry_cell_setting' value 'Monoclinic' changed to 'monoclinic'
according to /home/saulius/struct/CIF-dictionaries/cif_core.dic
dictionary named 'cif_core.dic' version 2.4.2 from 2011-04-26.

Automatic conversion script
Id: cif_fix_values 1891 2012-01-12 08:04:46Z andrius 
;
_cod_original_sg_symbol_H-M C2/c
_cod_original_formula_sum 'C9 H9 O8.50 Sm'
_cod_database_code 7211870

loop_
_symmetry_equiv_pos_as_xyz
'x, y, z'
'-x, y, -z+1/2'
'x+1/2, y+1/2, z'
'-x+1/2, y+1/2, -z+1/2'
'-x, -y, -z'
'x, -y, z-1/2'
'-x+1/2, -y+1/2, -z'
'x+1/2, -y+1/2, z-1/2'

loop_
_atom_site_label
_atom_site_type_symbol
_atom_site_fract_x
_atom_site_fract_y
_atom_site_fract_z
_atom_site_U_iso_or_equiv
_atom_site_adp_type
_atom_site_occupancy
_atom_site_symmetry_multiplicity
_atom_site_calc_flag
_atom_site_refinement_flags
Sm Sm 0.362664(8) -0.17015(3) 0.032561(8) 0.01295(7) Uani 1 1 d .
C1 C 0.34668(17) 0.1224(6) 0.13644(17) 0.0177(7) Uani 1 1 d .
C2 C 0.34174(17) 0.2814(6) 0.19091(17) 0.0172(7) Uani 1 1 d .
C3 C 0.38373(19) 0.2444(6) 0.26073(18) 0.0233(8) Uani 1 1 d .
H3 H 0.4132 0.1190 0.2732 0.028 Uiso 1 1 calc R
C4 C 0.38217(19) 0.3929(7) 0.31212(18) 0.0276(9) Uani 1 1 d .
H4 H 0.4100 0.3653 0.3588 0.033 Uiso 1 1 calc R
C5 C 0.3396(2) 0.5804(7) 0.29430(18) 0.0268(8) Uani 1 1 d .
H5 H 0.3395 0.6816 0.3286 0.032 Uiso 1 1 calc R
C6 C 0.29664(19) 0.6180(6) 0.22447(18) 0.0226(8) Uani 1 1 d .
H6A H 0.2676 0.7442 0.2125 0.027 Uiso 1 1 calc R
C7 C 0.29663(16) 0.4695(5) 0.17253(16) 0.0162(7) Uani 1 1 d .
C8 C 0.24615(15) 0.5229(5) 0.10030(15) 0.0136(6) Uiso 1 1 d .
C9 C 0.49912(17) 0.1120(6) 0.01802(16) 0.0162(7) Uani 1 1 d .
O1W O 0.33619(12) -0.5055(4) -0.03647(12) 0.0254(5) Uani 1 1 d .
H1WB H 0.3622 -0.5934 -0.0366 0.038 Uiso 1 1 d R
H1WA H 0.2958 -0.5644 -0.0450 0.038 Uiso 1 1 d R
O1 O 0.30591(12) 0.1474(4) 0.07290(11) 0.0173(5) Uani 1 1 d .
O2W O 0.44213(13) -0.4453(4) 0.11016(12) 0.0299(6) Uani 1 1 d .
H2WA H 0.4685 -0.4090 0.1503 0.045 Uiso 1 1 d R
H2WB H 0.4517 -0.5604 0.0972 0.045 Uiso 1 1 d R
O2 O 0.39280(12) -0.0337(4) 0.15387(12) 0.0254(6) Uani 1 1 d .
O3W O 0.5000 0.7024(6) 0.2500 0.0356(9) Uani 1 2 d S
H1 H 0.4657 0.7920 0.2301 0.053 Uiso 1 1 d R
O3 O 0.26799(12) 0.6456(3) 0.06118(12) 0.0177(5) Uiso 1 1 d .
O4 O 0.18103(12) 0.4619(4) 0.08048(11) 0.0214(5) Uiso 1 1 d .
O5 O 0.45141(12) 0.1330(4) 0.04551(13) 0.0227(5) Uani 1 1 d .
O6 O 0.54400(12) 0.2538(4) 0.01680(13) 0.0233(5) Uani 1 1 d .

loop_
_atom_site_aniso_label
_atom_site_aniso_U_11
_atom_site_aniso_U_22
_atom_site_aniso_U_33
_atom_site_aniso_U_23
_atom_site_aniso_U_13
_atom_site_aniso_U_12
Sm 0.01191(10) 0.01265(11) 0.01530(11) -0.00035(6) 0.00611(7) -0.00054(6)
C1 0.0159(16) 0.0181(19) 0.0212(19) 0.0011(14) 0.0091(14) -0.0011(14)
C2 0.0211(18) 0.0159(18) 0.0145(17) -0.0003(14) 0.0063(14) -0.0017(14)
C3 0.0268(19) 0.022(2) 0.0196(19) 0.0027(15) 0.0066(15) 0.0089(16)
C4 0.029(2) 0.040(2) 0.0124(18) 0.0000(16) 0.0057(15) 0.0015(17)
C5 0.033(2) 0.029(2) 0.0208(19) -0.0061(16) 0.0119(16) -0.0005(17)
C6 0.0263(19) 0.0207(19) 0.0227(19) -0.0034(15) 0.0109(15) 0.0014(15)
C7 0.0157(15) 0.0173(18) 0.0183(17) 0.0021(14) 0.0093(13) -0.0041(13)
C9 0.0126(15) 0.0175(18) 0.0177(17) -0.0009(14) 0.0046(13) 0.0015(13)
O1W 0.0197(12) 0.0202(13) 0.0389(14) -0.0095(12) 0.0138(11) -0.0032(11)
O1 0.0191(12) 0.0165(13) 0.0154(12) -0.0004(9) 0.0051(10) 0.0004(9)
O2W 0.0343(14) 0.0273(15) 0.0240(13) -0.0021(11) 0.0055(11) 0.0120(11)
O2 0.0285(13) 0.0238(15) 0.0207(12) 0.0005(11) 0.0050(10) 0.0107(11)
O3W 0.035(2) 0.036(2) 0.027(2) 0.000 -0.0009(17) 0.000
O5 0.0207(12) 0.0219(14) 0.0309(14) -0.0088(11) 0.0158(11) -0.0058(10)
O6 0.0209(13) 0.0183(13) 0.0361(15) -0.0076(11) 0.0170(11) -0.0072(11)

loop_
_atom_type_symbol
_atom_type_description
_atom_type_scat_dispersion_real
_atom_type_scat_dispersion_imag
_atom_type_scat_source
C C 0.0033 0.0016 'International Tables Vol C Tables 4.2.6.8 and 6.1.1.4'
H H 0.0000 0.0000 'International Tables Vol C Tables 4.2.6.8 and 6.1.1.4'
O O 0.0106 0.0060 'International Tables Vol C Tables 4.2.6.8 and 6.1.1.4'
Sm Sm -0.1638 3.4418 'International Tables Vol C Tables 4.2.6.8 and 6.1.1.4'

loop_
_geom_angle_atom_site_label_1
_geom_angle_atom_site_label_2
_geom_angle_atom_site_label_3
_geom_angle
_geom_angle_site_symmetry_1
_geom_angle_site_symmetry_3
O1W Sm O3 74.58(7) . 1_545
O1W Sm O2W 76.49(8) . .
O3 Sm O2W 84.33(8) 1_545 .
O1W Sm O6 67.82(7) . 5_655
O3 Sm O6 139.94(8) 1_545 5_655
O2W Sm O6 74.16(8) . 5_655
O1W Sm O5 132.55(7) . .
O3 Sm O5 152.84(7) 1_545 .
O2W Sm O5 99.64(8) . .
O6 Sm O5 65.77(8) 5_655 .
O1W Sm O2 142.08(8) . .
O3 Sm O2 80.66(8) 1_545 .
O2W Sm O2 72.83(8) . .
O6 Sm O2 122.45(8) 5_655 .
O5 Sm O2 75.03(8) . .
O1W Sm O4 86.95(8) . 7
O3 Sm O4 114.54(7) 1_545 7
O2W Sm O4 150.79(8) . 7
O6 Sm O4 77.36(8) 5_655 7
O5 Sm O4 74.03(8) . 7
O2 Sm O4 129.89(8) . 7
O1W Sm O1 143.65(7) . .
O3 Sm O1 78.20(7) 1_545 .
O2W Sm O1 124.30(8) . .
O6 Sm O1 141.72(8) 5_655 .
O5 Sm O1 77.46(7) . .
O2 Sm O1 52.42(7) . .
O4 Sm O1 82.86(7) 7 .
O1W Sm O3 70.53(7) . 7
O3 Sm O3 63.89(9) 1_545 7
O2W Sm O3 138.86(8) . 7
O6 Sm O3 113.43(7) 5_655 7
O5 Sm O3 120.69(8) . 7
O2 Sm O3 122.55(7) . 7
O4 Sm O3 50.78(7) 7 7
O1 Sm O3 76.07(7) . 7
O1W Sm C1 153.07(8) . .
O3 Sm C1 78.61(8) 1_545 .
O2W Sm C1 98.62(9) . .
O6 Sm C1 137.05(8) 5_655 .
O5 Sm C1 74.24(8) . .
O2 Sm C1 26.16(8) . .
O4 Sm C1 106.63(9) 7 .
O1 Sm C1 26.27(8) . .
O3 Sm C1 99.77(8) 7 .
O1W Sm C8 77.10(8) . 7
O3 Sm C8 89.56(8) 1_545 7
O2W Sm C8 153.58(9) . 7
O6 Sm C8 94.99(8) 5_655 7
O5 Sm C8 97.47(8) . 7
O2 Sm C8 131.48(8) . 7
O4 Sm C8 25.10(8) 7 7
O1 Sm C8 79.07(8) . 7
O3 Sm C8 25.70(7) 7 7
C1 Sm C8 105.34(9) . 7
O2 C1 O1 120.2(3) . .
O2 C1 C2 119.7(3) . .
O1 C1 C2 120.0(3) . .
O2 C1 Sm 59.62(17) . .
O1 C1 Sm 60.63(16) . .
C2 C1 Sm 177.1(2) . .
C3 C2 C7 119.4(3) . .
C3 C2 C1 119.3(3) . .
C7 C2 C1 121.3(3) . .
C2 C3 C4 120.6(3) . .
C2 C3 H3 119.7 . .
C4 C3 H3 119.7 . .
C5 C4 C3 120.3(3) . .
C5 C4 H4 119.9 . .
C3 C4 H4 119.9 . .
C4 C5 C6 119.6(3) . .
C4 C5 H5 120.2 . .
C6 C5 H5 120.2 . .
C7 C6 C5 120.9(3) . .
C7 C6 H6A 119.5 . .
C5 C6 H6A 119.5 . .
C6 C7 C2 119.1(3) . .
C6 C7 C8 115.9(3) . .
C2 C7 C8 124.9(3) . .
O4 C8 O3 120.3(3) . .
O4 C8 C7 119.9(3) . .
O3 C8 C7 119.6(3) . .
O4 C8 Sm 57.68(16) . 7
O3 C8 Sm 62.64(15) . 7
C7 C8 Sm 172.2(2) . 7
O6 C9 O5 126.3(3) . .
O6 C9 C9 117.1(3) . 5_655
O5 C9 C9 116.6(4) . 5_655
Sm O1W H1WB 126.7 . .
Sm O1W H1WA 118.1 . .
H1WB O1W H1WA 107.9 . .
C1 O1 Sm 93.10(19) . .
Sm O2W H2WA 119.7 . .
Sm O2W H2WB 123.6 . .
H2WA O2W H2WB 115.1 . .
C1 O2 Sm 94.2(2) . .
C8 O3 Sm 152.11(19) . 1_565
C8 O3 Sm 91.66(17) . 7
Sm O3 Sm 116.11(9) 1_565 7
C8 O4 Sm 97.22(19) . 7
C9 O5 Sm 119.2(2) . .
C9 O6 Sm 121.0(2) . 5_655

loop_
_geom_bond_atom_site_label_1
_geom_bond_atom_site_label_2
_geom_bond_distance
_geom_bond_site_symmetry_2
Sm O1W 2.411(2) .
Sm O3 2.415(2) 1_545
Sm O2W 2.436(2) .
Sm O6 2.446(2) 5_655
Sm O5 2.474(2) .
Sm O2 2.477(2) .
Sm O4 2.498(2) 7
Sm O1 2.499(2) .
Sm O3 2.605(2) 7
Sm C1 2.863(3) .
Sm C8 2.932(3) 7
C1 O2 1.266(4) .
C1 O1 1.269(4) .
C1 C2 1.499(5) .
C2 C3 1.389(5) .
C2 C7 1.404(5) .
C3 C4 1.389(5) .
C3 H3 0.9300 .
C4 C5 1.375(5) .
C4 H4 0.9300 .
C5 C6 1.394(5) .
C5 H5 0.9300 .
C6 C7 1.389(5) .
C6 H6A 0.9300 .
C7 C8 1.491(4) .
C8 O4 1.254(4) .
C8 O3 1.272(4) .
C8 Sm 2.932(3) 7
C9 O6 1.235(4) .
C9 O5 1.263(4) .
C9 C9 1.544(6) 5_655
O1W H1WB 0.7377 .
O1W H1WA 0.8311 .
O2W H2WA 0.8289 .
O2W H2WB 0.7883 .
O3W H1 0.8460 .
O3 Sm 2.415(2) 1_565
O3 Sm 2.605(2) 7
O4 Sm 2.498(2) 7
O6 Sm 2.446(2) 5_655
